data_2100463
loop_
_publ_author_name
'Edwin A Collier'
'Roger J Davey'
'Simon N Black'
'Ronald J Roberts'

_publ_section_title
;
 17 salts of ephedrine: crystal structures and packing analysis
;
_journal_coeditor_code BK5025
_journal_date_accepted 2006-04-03
_journal_date_recd_electronic 2005-10-17
_journal_issue 3
_journal_name_full 'Acta Crystallographica Section B'
_journal_page_first 498
_journal_page_last 505
_journal_paper_category FA
_journal_paper_doi 10.1107/S0108768106012018
_journal_volume 62
_journal_year 2006
_chemical_formula_moiety 'C22 H36 N2 O8 S2'
_chemical_formula_structural 'C22 H36 N2 O8 S2'
_chemical_formula_sum 'C22 H36 N2 O8 S2'
_chemical_formula_weight 520.65
_chemical_name_systematic
;
(1R, 2S)-(-)-ephedrine edisylate
;
_space_group_IT_number 4
_symmetry_cell_setting monoclinic
_symmetry_space_group_name_Hall 'P 2yb'
_symmetry_space_group_name_H-M 'P 1 21 1'
_atom_sites_solution_hydrogens geom
_atom_sites_solution_primary direct
_atom_sites_solution_secondary difmap
_cell_angle_alpha 90
_cell_angle_beta 90.09
_cell_angle_gamma 90
_cell_formula_units_Z 2
_cell_length_a 5.71080(10)
_cell_length_b 34.0651(7)
_cell_length_c 6.6590(2)
_cell_measurement_reflns_used 13259
_cell_measurement_temperature 150
_cell_measurement_theta_max 27.485
_cell_measurement_theta_min 0.998
_cell_volume 1295.43(5)
_computing_cell_refinement 'HKL Scalepack (Otwinowski & Minor 1997)'
_computing_data_collection 'Collect (Nonius BV, 1997-2000)'
_computing_data_reduction 'HKL Denzo and Scalepack (Otwinowski & Minor 1997)'
_computing_molecular_graphics 'Ortep-3 for Windows (Farrugia, 1997)'
_computing_publication_material 'WinGX publication routines (Farrugia, 1999)'
_computing_structure_refinement 'SHELXL-97 (Sheldrick, 1997)'
_computing_structure_solution 'SHELXS-97 (Sheldrick, 1997)'
_diffrn_ambient_temperature 293(2)
_diffrn_measured_fraction_theta_full 0.995
_diffrn_measured_fraction_theta_max 0.995
_diffrn_measurement_device '95mm CCD camera on \k-goniostat'
_diffrn_measurement_device_type KappaCCD
_diffrn_measurement_method 'CCD rotation images, thick slices'
_diffrn_radiation_monochromator graphite
_diffrn_radiation_type MoK\a
_diffrn_radiation_wavelength 0.71073
_diffrn_reflns_av_R_equivalents 0.032
_diffrn_reflns_limit_h_max 7
_diffrn_reflns_limit_h_min -4
_diffrn_reflns_limit_k_max 44
_diffrn_reflns_limit_k_min -41
_diffrn_reflns_limit_l_max 8
_diffrn_reflns_limit_l_min -7
_diffrn_reflns_number 10886
_diffrn_reflns_reduction_process
;
 Scaled and merged with SORTAV
 R.H. Blessing, (1987) Cryst. Rev. 1, 3-58
 R.H. Blessing, (1989) J. Appl. Cryst. 22, 396-397
;
_diffrn_reflns_theta_full 27.47
_diffrn_reflns_theta_max 27.47
_diffrn_reflns_theta_min 2.39
_exptl_absorpt_coefficient_mu 0.253
_exptl_absorpt_correction_T_max 1.027
_exptl_absorpt_correction_T_min 0.979
_exptl_absorpt_correction_type multi-scan
_exptl_absorpt_process_details
;
 R.H. Blessing, Acta Cryst. (1995), A51, 33-38
;
_exptl_crystal_colour white
_exptl_crystal_density_diffrn 1.335
_exptl_crystal_density_method 'not measured'
_exptl_crystal_description plate
_exptl_crystal_F_000 556
_exptl_crystal_size_max 0.35
_exptl_crystal_size_mid 0.35
_exptl_crystal_size_min 0.05
_refine_diff_density_max 0.314
_refine_diff_density_min -0.374
_refine_ls_abs_structure_details 'Flack H D (1983), Acta Cryst. A39, 876-881'
_refine_ls_abs_structure_Flack -0.03(11)
_refine_ls_extinction_method none
_refine_ls_goodness_of_fit_ref 0.984
_refine_ls_hydrogen_treatment mixed
_refine_ls_matrix_type full
_refine_ls_number_parameters 357
_refine_ls_number_reflns 5249
_refine_ls_number_restraints 1
_refine_ls_restrained_S_all 0.984
_refine_ls_R_factor_all 0.1205
_refine_ls_R_factor_gt 0.054
_refine_ls_shift/su_max 0.001
_refine_ls_shift/su_mean 0
_refine_ls_structure_factor_coef Fsqd
_refine_ls_weighting_details 'calc w=1/[\s^2^(Fo^2^)+(0.0481P)^2^+0.2649P] where P=(Fo^2^+2Fc^2^)/3'
_refine_ls_weighting_scheme calc
_refine_ls_wR_factor_gt 0.0965
_refine_ls_wR_factor_ref 0.1251
_reflns_number_gt 3134
_reflns_number_total 5249
_reflns_threshold_expression >2sigma(I)
_cod_data_source_file bk5025.cif
_cod_data_source_block EPHEEDIS
_cod_original_sg_symbol_H-M 'P 21'
_cod_database_code 2100463

loop_
_symmetry_equiv_pos_as_xyz
'x, y, z'
'-x, y+1/2, -z'

loop_
_atom_site_type_symbol
_atom_site_label
_atom_site_fract_x
_atom_site_fract_y
_atom_site_fract_z
_atom_site_U_iso_or_equiv
_atom_site_adp_type
_atom_site_calc_flag
_atom_site_refinement_flags
_atom_site_occupancy
C C01 0.7038(8) 0.90658(15) 0.9014(7) 0.0391(12) Uani d . 1
H H01 0.5944 0.9267 0.8921 0.047 Uiso calc R 1
C C02 0.6496(11) 0.86970(17) 0.8240(8) 0.0502(15) Uani d . 1
H H02 0.499(9) 0.8631(15) 0.767(7) 0.055(16) Uiso d . 1
C C03 0.8089(12) 0.84027(19) 0.8410(9) 0.0527(17) Uani d . 1
H H03 0.767(8) 0.8138(14) 0.782(7) 0.049(14) Uiso d . 1
C C04 1.0209(11) 0.84649(16) 0.9342(9) 0.0458(15) Uani d . 1
H H04 1.126(8) 0.8260(14) 0.950(6) 0.031(13) Uiso d . 1
C C05 1.0740(10) 0.88305(15) 1.0101(8) 0.0389(13) Uani d . 1
H H05 1.213(7) 0.8836(12) 1.064(6) 0.019(12) Uiso d . 1
C C06 0.9182(8) 0.91369(15) 0.9922(7) 0.0288(12) Uani d . 1
C C07 0.9738(8) 0.95497(15) 1.0672(7) 0.0311(12) Uani d . 1
H H7 0.905(7) 0.9785(13) 0.970(6) 0.036(13) Uiso d . 1
C C08 0.8671(8) 0.96273(14) 1.2739(7) 0.0320(12) Uani d . 1
H H08 0.6961 0.9622 1.2621 0.038 Uiso calc R 1
C C09 0.9419(12) 0.93356(18) 1.4325(8) 0.0589(18) Uani d . 1
H H09A 1.1097 0.9321 1.4362 0.088 Uiso calc R 1
H H09B 0.8786 0.9082 1.401 0.088 Uiso calc R 1
H H09C 0.8849 0.9419 1.5612 0.088 Uiso calc R 1
C C10 0.8845(8) 1.03619(14) 1.2058(7) 0.0398(13) Uani d . 1
H H12A 0.9705 1.0333 1.083 0.06 Uiso calc R 1
H H12B 0.926 1.0606 1.2685 0.06 Uiso calc R 1
H H12C 0.7197 1.036 1.1773 0.06 Uiso calc R 1
C C11 1.1361(9) 1.08813(16) 0.7161(8) 0.0294(12) Uani d . 1
H H13 1.012(9) 1.0713(15) 0.760(7) 0.047(14) Uiso d . 1
H H14 1.137(7) 1.0936(11) 0.578(6) 0.015(10) Uiso d . 1
C C12 1.3726(8) 1.07241(15) 0.7801(7) 0.0277(12) Uani d . 1
H H15 1.3725 1.0679 0.924 0.033 Uiso calc R 1
H H16 1.4924 1.0918 0.7507 0.033 Uiso calc R 1
C C21 1.6242(8) 0.76002(15) 0.4064(7) 0.0392(12) Uani d . 1
H H21 1.7384 0.7406 0.3982 0.047 Uiso calc R 1
C C22 1.6691(11) 0.79639(17) 0.3293(8) 0.0468(14) Uani d . 1
H H22 1.833(8) 0.8019(13) 0.274(6) 0.039(13) Uiso d . 1
C C23 1.5031(11) 0.82548(17) 0.3433(8) 0.0514(16) Uani d . 1
H H23 1.5331 0.8502 0.2898 0.062 Uiso calc R 1
C C24 1.2959(12) 0.81820(17) 0.4348(9) 0.0498(16) Uani d . 1
H H24 1.183(9) 0.8370(15) 0.441(7) 0.039(14) Uiso d . 1
C C25 1.2466(8) 0.78152(14) 0.5112(7) 0.0379(12) Uani d . 1
H H25 1.103 0.7769 0.5725 0.045 Uiso calc R 1
C C26 1.4099(8) 0.75136(15) 0.4973(7) 0.0287(12) Uani d . 1
C C27 1.3662(8) 0.70974(15) 0.5746(7) 0.0289(12) Uani d . 1
H H27 1.454(6) 0.6919(12) 0.494(5) 0.011(11) Uiso d . 1
C C28 1.4679(9) 0.70392(14) 0.7834(7) 0.0311(12) Uani d . 1
H H28 1.619(7) 0.7051(12) 0.776(6) 0.020(12) Uiso d . 1
C C29 1.3654(11) 0.73094(18) 0.9421(7) 0.0580(18) Uani d . 1
H H29A 1.1984 0.7278 0.9454 0.087 Uiso calc R 1
H H29B 1.4032 0.7577 0.91 0.087 Uiso calc R 1
H H29C 1.4299 0.7244 1.071 0.087 Uiso calc R 1
C C30 1.5080(9) 0.63087(15) 0.7106(7) 0.0407(12) Uani d . 1
H H32A 1.4063 0.6297 0.5958 0.061 Uiso calc R 1
H H32B 1.5052 0.6061 0.7794 0.061 Uiso calc R 1
H H32C 1.6648 0.6365 0.6676 0.061 Uiso calc R 1
N N01 0.9421(6) 1.00332(11) 1.3427(6) 0.0304(10) Uani d . 1
H H10 0.8751 1.0081 1.4625 0.036 Uiso calc R 1
H H11 1.0982 1.0031 1.3618 0.036 Uiso calc R 1
N N21 1.4267(6) 0.66234(11) 0.8487(5) 0.0304(10) Uani d . 1
H H30 1.4978 0.6588 0.9681 0.036 Uiso calc R 1
H H31 1.272 0.6592 0.8683 0.036 Uiso calc R 1
O O02 0.8585(5) 1.14831(10) 0.7290(5) 0.0396(9) Uani d . 1
O O03 1.2702(5) 1.15841(9) 0.8096(5) 0.0343(8) Uani d . 1
O O04 1.0147(6) 1.12468(10) 1.0438(4) 0.0364(9) Uani d . 1
O O05 1.4018(5) 1.03526(10) 0.4410(4) 0.0357(8) Uani d . 1
O O06 1.6839(5) 1.01977(10) 0.7020(4) 0.0350(8) Uani d . 1
O O07 1.2764(6) 0.99872(10) 0.7302(5) 0.0414(9) Uani d . 1
O O21 1.1214(5) 0.70113(10) 0.5869(5) 0.0368(8) Uani d . 1
H H26 1.0846 0.6863 0.4952 0.055 Uiso calc R 1
S S1 1.06486(19) 1.13367(3) 0.83440(17) 0.0284(3) Uani d . 1
S S2 1.43963(19) 1.02792(3) 0.65424(17) 0.0281(3) Uani d . 1
O O01 1.2197(5) 0.96210(9) 1.0871(5) 0.0377(8) Uani d . 1
H H06 1.2822 0.9432 1.141 0.057 Uiso calc R 1

loop_
_atom_site_aniso_label
_atom_site_aniso_U_11
_atom_site_aniso_U_22
_atom_site_aniso_U_33
_atom_site_aniso_U_12
_atom_site_aniso_U_13
_atom_site_aniso_U_23
C01 0.033(3) 0.047(3) 0.037(3) -0.001(2) 0.006(2) -0.007(2)
C02 0.041(3) 0.063(4) 0.047(3) -0.014(3) 0.009(3) -0.022(3)
C03 0.059(4) 0.046(4) 0.053(4) -0.016(4) 0.017(3) -0.017(3)
C04 0.057(4) 0.028(3) 0.052(4) 0.005(3) 0.009(3) -0.004(3)
C05 0.035(3) 0.042(3) 0.040(3) 0.003(3) 0.000(3) 0.003(3)
C06 0.034(3) 0.030(3) 0.022(3) -0.007(2) 0.007(2) 0.001(2)
C07 0.029(3) 0.035(3) 0.029(3) 0.004(2) 0.004(2) 0.000(2)
C08 0.034(3) 0.030(3) 0.033(3) -0.009(2) 0.008(2) -0.005(2)
C09 0.104(5) 0.036(3) 0.037(3) -0.009(3) 0.010(3) -0.001(3)
C10 0.044(3) 0.033(3) 0.042(3) -0.003(3) 0.003(2) 0.006(2)
C11 0.030(3) 0.031(3) 0.027(3) -0.005(2) 0.001(2) -0.001(3)
C12 0.022(3) 0.028(3) 0.033(3) 0.005(2) -0.001(2) -0.006(2)
C21 0.033(3) 0.047(3) 0.038(3) -0.004(3) -0.002(2) 0.007(3)
C22 0.040(3) 0.055(4) 0.046(3) -0.016(3) -0.007(3) 0.016(3)
C23 0.063(4) 0.039(3) 0.052(4) -0.011(3) -0.023(3) 0.018(3)
C24 0.055(4) 0.030(3) 0.064(4) 0.002(3) -0.014(3) 0.004(3)
C25 0.031(3) 0.040(3) 0.043(3) 0.002(2) -0.003(2) -0.003(2)
C26 0.031(3) 0.035(3) 0.020(2) -0.004(2) -0.008(2) 0.004(2)
C27 0.028(3) 0.034(3) 0.026(3) -0.002(2) -0.002(2) -0.001(2)
C28 0.031(3) 0.030(3) 0.032(3) -0.002(3) -0.006(2) 0.004(2)
C29 0.100(5) 0.049(4) 0.025(3) 0.006(4) -0.010(3) -0.004(3)
C30 0.047(3) 0.035(3) 0.040(3) 0.009(3) -0.001(2) -0.004(3)
N01 0.029(2) 0.035(3) 0.027(2) 0.001(2) 0.0032(17) -0.001(2)
N21 0.028(2) 0.033(3) 0.030(2) -0.0008(19) 0.0023(17) 0.002(2)
O02 0.0289(18) 0.041(2) 0.049(2) 0.0090(16) -0.0089(15) 0.0067(17)
O03 0.0311(19) 0.030(2) 0.042(2) -0.0059(15) 0.0012(15) -0.0001(15)
O04 0.0410(19) 0.043(2) 0.0250(18) 0.0117(17) 0.0080(14) 0.0037(15)
O05 0.0338(18) 0.047(2) 0.0264(17) -0.0018(17) 0.0010(14) -0.0060(15)
O06 0.0232(17) 0.041(2) 0.0404(19) 0.0058(15) -0.0010(14) -0.0060(16)
O07 0.0327(19) 0.035(2) 0.057(2) -0.0085(16) 0.0121(16) 0.0074(17)
O21 0.0320(19) 0.039(2) 0.040(2) -0.0056(15) 0.0001(14) -0.0024(15)
S1 0.0244(7) 0.0293(7) 0.0316(7) 0.0036(6) -0.0001(5) 0.0010(6)
S2 0.0232(6) 0.0291(7) 0.0319(7) -0.0010(6) 0.0040(5) -0.0019(6)
O01 0.0238(18) 0.042(2) 0.048(2) -0.0016(15) -0.0022(15) -0.0038(17)

loop_
_atom_type_symbol
_atom_type_description
_atom_type_scat_dispersion_real
_atom_type_scat_dispersion_imag
_atom_type_scat_source
C C 0.0033 0.0016 'International Tables Vol C Tables 4.2.6.8 and 6.1.1.4'
H H 0 0 'International Tables Vol C Tables 4.2.6.8 and 6.1.1.4'
N N 0.0061 0.0033 'International Tables Vol C Tables 4.2.6.8 and 6.1.1.4'
O O 0.0106 0.006 'International Tables Vol C Tables 4.2.6.8 and 6.1.1.4'
S S 0.1246 0.1234 'International Tables Vol C Tables 4.2.6.8 and 6.1.1.4'

loop_
_geom_angle_atom_site_label_1
_geom_angle_atom_site_label_2
_geom_angle_atom_site_label_3
_geom_angle
C06 C01 C02 121.0(5)
C06 C01 H01 119.5
C02 C01 H01 119.5
C03 C02 C01 119.1(6)
C03 C02 H02 117(3)
C01 C02 H02 124(3)
C02 C03 C04 120.8(6)
C02 C03 H03 118(3)
C04 C03 H03 121(3)
C03 C04 C05 119.8(6)
C03 C04 H04 120(3)
C05 C04 H04 120(3)
C06 C05 C04 120.8(5)
C06 C05 H05 127(3)
C04 C05 H05 112(3)
C05 C06 C01 118.4(5)
C05 C06 C07 122.5(4)
C01 C06 C07 119.2(5)
O01 C07 C06 113.0(4)
O01 C07 C08 106.2(4)
C06 C07 C08 111.8(4)
O01 C07 H7 106(2)
C06 C07 H7 114(2)
C08 C07 H7 105(2)
C09 C08 N01 108.0(4)
C09 C08 C07 113.8(4)
N01 C08 C07 108.5(4)
C09 C08 H08 108.9
N01 C08 H08 108.9
C07 C08 H08 108.9
C08 C09 H09A 109.5
C08 C09 H09B 109.5
H09A C09 H09B 109.5
C08 C09 H09C 109.5
H09A C09 H09C 109.5
H09B C09 H09C 109.5
N01 C10 H12A 109.5
N01 C10 H12B 109.5
H12A C10 H12B 109.5
N01 C10 H12C 109.5
H12A C10 H12C 109.5
H12B C10 H12C 109.5
C12 C11 S1 112.7(3)
C12 C11 H13 111(3)
S1 C11 H13 103(3)
C12 C11 H14 110(2)
S1 C11 H14 105(2)
H13 C11 H14 115(4)
C11 C12 S2 111.2(3)
C11 C12 H15 109.4
S2 C12 H15 109.4
C11 C12 H16 109.4
S2 C12 H16 109.4
H15 C12 H16 108
C22 C21 C26 121.3(5)
C22 C21 H21 119.3
C26 C21 H21 119.3
C21 C22 C23 119.9(6)
C21 C22 H22 118(3)
C23 C22 H22 122(3)
C24 C23 C22 120.1(6)
C24 C23 H23 120
C22 C23 H23 120
C23 C24 C25 120.7(6)
C23 C24 H24 121(3)
C25 C24 H24 119(3)
C24 C25 C26 120.5(5)
C24 C25 H25 119.7
C26 C25 H25 119.7
C25 C26 C21 117.4(5)
C25 C26 C27 123.6(4)
C21 C26 C27 119.0(5)
O21 C27 C28 107.0(4)
O21 C27 C26 111.7(4)
C28 C27 C26 111.5(4)
O21 C27 H27 115(2)
C28 C27 H27 103(2)
C26 C27 H27 108(2)
N21 C28 C27 109.2(4)
N21 C28 C29 108.1(4)
C27 C28 C29 114.2(4)
N21 C28 H28 103(3)
C27 C28 H28 109(3)
C29 C28 H28 113(3)
C28 C29 H29A 109.5
C28 C29 H29B 109.5
H29A C29 H29B 109.5
C28 C29 H29C 109.5
H29A C29 H29C 109.5
H29B C29 H29C 109.5
N21 C30 H32A 109.5
N21 C30 H32B 109.5
H32A C30 H32B 109.5
N21 C30 H32C 109.5
H32A C30 H32C 109.5
H32B C30 H32C 109.5
C10 N01 C08 116.1(4)
C10 N01 H10 108.3
C08 N01 H10 108.3
C10 N01 H11 108.3
C08 N01 H11 108.3
H10 N01 H11 107.4
C30 N21 C28 116.9(3)
C30 N21 H30 108.1
C28 N21 H30 108.1
C30 N21 H31 108.1
C28 N21 H31 108.1
H30 N21 H31 107.3
C27 O21 H26 109.5
O03 S1 O04 112.99(19)
O03 S1 O02 113.5(2)
O04 S1 O02 111.9(2)
O03 S1 C11 105.6(2)
O04 S1 C11 106.5(2)
O02 S1 C11 105.6(2)
O07 S2 O06 114.1(2)
O07 S2 O05 111.2(2)
O06 S2 O05 112.70(18)
O07 S2 C12 106.3(2)
O06 S2 C12 105.5(2)
O05 S2 C12 106.4(2)
C07 O01 H06 109.5

loop_
_geom_bond_atom_site_label_1
_geom_bond_atom_site_label_2
_geom_bond_distance
C01 C06 1.386(6)
C01 C02 1.393(7)
C01 H01 0.93
C02 C03 1.358(8)
C02 H02 0.96(5)
C03 C04 1.376(9)
C03 H03 1.01(5)
C04 C05 1.377(7)
C04 H04 0.92(5)
C05 C06 1.377(7)
C05 H05 0.87(4)
C06 C07 1.525(7)
C07 O01 1.431(5)
C07 C08 1.529(6)
C07 H7 1.10(4)
C08 C09 1.511(7)
C08 N01 1.518(6)
C08 H08 0.98
C09 H09A 0.96
C09 H09B 0.96
C09 H09C 0.96
C10 N01 1.481(6)
C10 H12A 0.96
C10 H12B 0.96
C10 H12C 0.96
C11 C12 1.514(5)
C11 S1 1.787(5)
C11 H13 0.96(5)
C11 H14 0.94(4)
C12 S2 1.774(5)
C12 H15 0.97
C12 H16 0.97
C21 C22 1.366(7)
C21 C26 1.398(6)
C21 H21 0.93
C22 C23 1.375(8)
C22 H22 1.02(5)
C23 C24 1.355(8)
C23 H23 0.93
C24 C25 1.378(7)
C24 H24 0.91(5)
C25 C26 1.391(7)
C25 H25 0.93
C26 C27 1.529(7)
C27 O21 1.431(5)
C27 C28 1.519(6)
C27 H27 0.95(4)
C28 N21 1.500(6)
C28 C29 1.519(7)
C28 H28 0.87(4)
C29 H29A 0.96
C29 H29B 0.96
C29 H29C 0.96
C30 N21 1.487(6)
C30 H32A 0.96
C30 H32B 0.96
C30 H32C 0.96
N01 H10 0.9
N01 H11 0.9
N21 H30 0.9
N21 H31 0.9
O02 S1 1.458(3)
O03 S1 1.454(3)
O04 S1 1.456(3)
O05 S2 1.457(3)
O06 S2 1.457(3)
O07 S2 1.454(3)
O21 H26 0.82
O01 H06 0.82

loop_
_geom_hbond_atom_site_label_D
_geom_hbond_atom_site_label_H
_geom_hbond_atom_site_label_A
_geom_hbond_site_symmetry_A
_geom_hbond_distance_DH
_geom_hbond_distance_HA
_geom_hbond_distance_DA
_geom_hbond_angle_DHA
N01 H10 O06 1_456 0.9 1.98 2.868(5) 171.3
N01 H10 S2 1_456 0.9 2.88 3.642(4) 143.6
N01 H11 O05 1_556 0.9 2.12 2.915(5) 147.2
N01 H11 S2 1_556 0.9 2.88 3.614(4) 139.6
N21 H30 O03 2_847 0.9 1.98 2.860(5) 163.6
N21 H30 S1 2_847 0.9 2.95 3.717(4) 144.4
N21 H31 O04 2_747 0.9 2.1 2.919(5) 151
N21 H31 S1 2_747 0.9 2.9 3.648(4) 142.1
O21 H26 O02 2_746 0.82 2 2.771(4) 155.8
O21 H26 S1 2_746 0.82 2.96 3.778(3) 178.1

loop_
_geom_torsion_atom_site_label_1
_geom_torsion_atom_site_label_2
_geom_torsion_atom_site_label_3
_geom_torsion_atom_site_label_4
_geom_torsion
C06 C01 C02 C03 1.0(8)
C01 C02 C03 C04 0.3(9)
C02 C03 C04 C05 -0.5(9)
C03 C04 C05 C06 -0.7(8)
C04 C05 C06 C01 1.9(7)
C04 C05 C06 C07 -177.7(5)
C02 C01 C06 C05 -2.1(7)
C02 C01 C06 C07 177.5(5)
C05 C06 C07 O01 21.5(6)
C01 C06 C07 O01 -158.1(4)
C05 C06 C07 C08 -98.2(5)
C01 C06 C07 C08 82.1(6)
O01 C07 C08 C09 -67.1(5)
C06 C07 C08 C09 56.6(6)
O01 C07 C08 N01 53.0(5)
C06 C07 C08 N01 176.7(4)
S1 C11 C12 S2 -178.4(3)
C26 C21 C22 C23 1.0(8)
C21 C22 C23 C24 0.6(9)
C22 C23 C24 C25 -1.4(9)
C23 C24 C25 C26 0.6(8)
C24 C25 C26 C21 0.9(7)
C24 C25 C26 C27 -178.8(5)
C22 C21 C26 C25 -1.7(7)
C22 C21 C26 C27 178.0(4)
C25 C26 C27 O21 23.2(6)
C21 C26 C27 O21 -156.5(4)
C25 C26 C27 C28 -96.5(6)
C21 C26 C27 C28 83.8(6)
O21 C27 C28 N21 59.4(5)
C26 C27 C28 N21 -178.2(4)
O21 C27 C28 C29 -61.7(5)
C26 C27 C28 C29 60.7(6)
C09 C08 N01 C10 179.8(4)
C07 C08 N01 C10 56.1(5)
C27 C28 N21 C30 53.5(5)
C29 C28 N21 C30 178.2(4)
C12 C11 S1 O03 48.7(4)
C12 C11 S1 O04 -71.7(4)
C12 C11 S1 O02 169.2(3)
C11 C12 S2 O07 -68.1(3)
C11 C12 S2 O06 170.5(3)
C11 C12 S2 O05 50.6(3)

loop_
_cod_related_entry_id
_cod_related_entry_database
_cod_related_entry_code
1 ChemSpider 21188141
